data_7044408
loop_
_publ_author_name
'Hill, Anthony'
'Foreman, Mark'
'Ma, Chenxi'
'Otten, Natalie E.'
'Sharma, Manab'
'Tshabang, Never'
'Ward, Jas S.'

_publ_section_title
;
 Dihydrobis(methimazolyl)borato Complexes of Ruthenium and Osmium
;
_journal_name_full 'Dalton Trans.'
_journal_paper_doi 10.1039/C7DT02420G
_journal_year 2017
_chemical_formula_moiety 'C33 H31 B2 N4 O3 P Ru S2, C H2 Cl2'
_chemical_formula_sum 'C34 H33 B2 Cl2 N4 O3 P Ru S2'
_chemical_formula_weight 834.32
_space_group_crystal_system triclinic
_space_group_IT_number 2
_space_group_name_Hall '-P 1'
_space_group_name_H-M_alt 'P -1'
_symmetry_space_group_name_Hall '-P 1'
_symmetry_space_group_name_H-M 'P -1'
_atom_sites_solution_hydrogens mixed
_atom_sites_solution_primary dual
_audit_creation_date 2017-03-02
_audit_creation_method
;
Olex2 1.2
(compiled 2017.02.23 svn.r3390 for OlexSys, GUI svn.r5320)
;
_audit_update_record
;
2017-03-03 deposited with the CCDC.
2017-09-28 downloaded from the CCDC.
;
_cell_angle_alpha 76.821(4)
_cell_angle_beta 83.043(4)
_cell_angle_gamma 72.153(4)
_cell_formula_units_Z 2
_cell_length_a 11.1930(5)
_cell_length_b 12.0791(5)
_cell_length_c 14.4768(7)
_cell_measurement_reflns_used 11603
_cell_measurement_temperature 150.00(10)
_cell_measurement_theta_max 72.1840
_cell_measurement_theta_min 3.1410
_cell_volume 1811.25(15)
_computing_cell_refinement
;
CrysAlisPro, Agilent Technologies,
Version 1.171.37.35h (release 09-02-2015 CrysAlis171 .NET)
(compiled Feb  9 2015,16:26:32)
;
_computing_data_collection
;
CrysAlisPro, Agilent Technologies,
Version 1.171.37.35h (release 09-02-2015 CrysAlis171 .NET)
(compiled Feb  9 2015,16:26:32)
;
_computing_data_reduction
;
CrysAlisPro, Agilent Technologies,
Version 1.171.37.35h (release 09-02-2015 CrysAlis171 .NET)
(compiled Feb  9 2015,16:26:32)
;
_computing_molecular_graphics 'Olex2 (Dolomanov et al., 2009)'
_computing_publication_material 'Olex2 (Dolomanov et al., 2009)'
_computing_structure_refinement 'ShelXL (Sheldrick, 2015)'
_computing_structure_solution 'ShelXT (Sheldrick, 2015)'
_diffrn_ambient_environment N~2~
_diffrn_ambient_temperature 150.00(10)
_diffrn_detector 'CCD plate'
_diffrn_detector_area_resol_mean 8.1297
_diffrn_detector_type EosS2
_diffrn_measured_fraction_theta_full 1.000
_diffrn_measured_fraction_theta_max 0.993
_diffrn_measurement_details
;
#__ type_ start__ end____ width___ exp.time_
  1 omega   40.00   86.00   1.0000    3.0000
omega____ theta____ kappa____ phi______ frames
    -       36.0254 -125.0000   60.0000 46

#__ type_ start__ end____ width___ exp.time_
  2 omega   22.00   56.00   1.0000    3.0000
omega____ theta____ kappa____ phi______ frames
    -       36.0254   57.0000  -30.0000 34

#__ type_ start__ end____ width___ exp.time_
  3 omega    1.00   47.00   1.0000    3.0000
omega____ theta____ kappa____ phi______ frames
    -       36.0254  -57.0000 -180.0000 46

#__ type_ start__ end____ width___ exp.time_
  4 omega   17.00   67.00   1.0000    3.0000
omega____ theta____ kappa____ phi______ frames
    -       36.0254  -99.0000  150.0000 50

#__ type_ start__ end____ width___ exp.time_
  5 omega  -31.00   47.00   1.0000    3.0000
omega____ theta____ kappa____ phi______ frames
    -       36.0254  -57.0000  -30.0000 78

#__ type_ start__ end____ width___ exp.time_
  6 omega   58.00   91.00   1.0000    3.0000
omega____ theta____ kappa____ phi______ frames
    -       36.0254   19.0000 -150.0000 33

#__ type_ start__ end____ width___ exp.time_
  7 omega   61.00   87.00   1.0000    3.0000
omega____ theta____ kappa____ phi______ frames
    -       36.0254   57.0000  -30.0000 26

#__ type_ start__ end____ width___ exp.time_
  8 omega    7.00   52.00   1.0000    3.0000
omega____ theta____ kappa____ phi______ frames
    -       36.0254   19.0000 -150.0000 45

#__ type_ start__ end____ width___ exp.time_
  9 omega  -21.00   38.00   1.0000    3.0000
omega____ theta____ kappa____ phi______ frames
    -       36.0254  -57.0000   60.0000 59

#__ type_ start__ end____ width___ exp.time_
 10 omega   50.00   83.00   1.0000    3.0000
omega____ theta____ kappa____ phi______ frames
    -       36.0254 -125.0000  -90.0000 33

#__ type_ start__ end____ width___ exp.time_
 11 omega  -35.00   64.00   1.0000    3.0000
omega____ theta____ kappa____ phi______ frames
    -       36.0254  -19.0000 -180.0000 99

#__ type_ start__ end____ width___ exp.time_
 12 omega   70.00  106.00   1.0000    5.0000
omega____ theta____ kappa____ phi______ frames
    -      108.0000  -95.0000   60.0000 36

#__ type_ start__ end____ width___ exp.time_
 13 omega   70.00   99.00   1.0000    5.0000
omega____ theta____ kappa____ phi______ frames
    -      108.0000   15.0000  -60.0000 29

#__ type_ start__ end____ width___ exp.time_
 14 omega   60.00   97.00   1.0000    5.0000
omega____ theta____ kappa____ phi______ frames
    -      108.0000  -61.0000  150.0000 37

#__ type_ start__ end____ width___ exp.time_
 15 omega   75.00  114.00   1.0000    5.0000
omega____ theta____ kappa____ phi______ frames
    -      108.0000 -111.0000  150.0000 39

#__ type_ start__ end____ width___ exp.time_
 16 omega   64.00   90.00   1.0000    5.0000
omega____ theta____ kappa____ phi______ frames
    -      108.0000  -30.0000  -30.0000 26

#__ type_ start__ end____ width___ exp.time_
 17 omega   40.00   82.00   1.0000    5.0000
omega____ theta____ kappa____ phi______ frames
    -      108.0000  -95.0000  150.0000 42

#__ type_ start__ end____ width___ exp.time_
 18 omega   38.00  101.00   1.0000    5.0000
omega____ theta____ kappa____ phi______ frames
    -      108.0000  -21.0000   99.0907 63

#__ type_ start__ end____ width___ exp.time_
 19 omega   39.00   65.00   1.0000    5.0000
omega____ theta____ kappa____ phi______ frames
    -      108.0000  -30.0000   30.0000 26

#__ type_ start__ end____ width___ exp.time_
 20 omega   51.00   77.00   1.0000    5.0000
omega____ theta____ kappa____ phi______ frames
    -      108.0000  -30.0000 -180.0000 26

#__ type_ start__ end____ width___ exp.time_
 21 omega   81.00  108.00   1.0000    5.0000
omega____ theta____ kappa____ phi______ frames
    -      108.0000  -95.0000    0.0000 27

#__ type_ start__ end____ width___ exp.time_
 22 omega   48.00   79.00   1.0000    5.0000
omega____ theta____ kappa____ phi______ frames
    -      108.0000  -45.0000 -180.0000 31

#__ type_ start__ end____ width___ exp.time_
 23 omega   69.00  103.00   1.0000    5.0000
omega____ theta____ kappa____ phi______ frames
    -      108.0000    5.0000  -84.9206 34

#__ type_ start__ end____ width___ exp.time_
 24 omega   86.00  115.00   1.0000    5.0000
omega____ theta____ kappa____ phi______ frames
    -      108.0000 -111.0000  -90.0000 29

#__ type_ start__ end____ width___ exp.time_
 25 omega   88.00  145.00   1.0000    5.0000
omega____ theta____ kappa____ phi______ frames
    -      108.0000   30.0000  150.0000 57

#__ type_ start__ end____ width___ exp.time_
 26 omega   49.00   76.00   1.0000    5.0000
omega____ theta____ kappa____ phi______ frames
    -      108.0000  -95.0000    0.0000 27

#__ type_ start__ end____ width___ exp.time_
 27 omega  129.00  177.00   1.0000    5.0000
omega____ theta____ kappa____ phi______ frames
    -      108.0000  111.0000   30.0000 48

#__ type_ start__ end____ width___ exp.time_
 28 omega   40.00   66.00   1.0000    5.0000
omega____ theta____ kappa____ phi______ frames
    -      108.0000  -95.0000   30.0000 26

#__ type_ start__ end____ width___ exp.time_
 29 omega   82.00  108.00   1.0000    5.0000
omega____ theta____ kappa____ phi______ frames
    -      108.0000  -95.0000   30.0000 26

#__ type_ start__ end____ width___ exp.time_
 30 omega   41.00   71.00   1.0000    5.0000
omega____ theta____ kappa____ phi______ frames
    -      108.0000  -45.0000  -90.0000 30

#__ type_ start__ end____ width___ exp.time_
 31 omega   47.00   98.00   1.0000    5.0000
omega____ theta____ kappa____ phi______ frames
    -      108.0000  -45.0000   30.0000 51

#__ type_ start__ end____ width___ exp.time_
 32 omega  116.00  175.00   1.0000    5.0000
omega____ theta____ kappa____ phi______ frames
    -      108.0000   45.0000   90.0000 59

#__ type_ start__ end____ width___ exp.time_
 33 omega   51.00   77.00   1.0000    5.0000
omega____ theta____ kappa____ phi______ frames
    -      108.0000  -30.0000    0.0000 26

#__ type_ start__ end____ width___ exp.time_
 34 omega   79.00  123.00   1.0000    5.0000
omega____ theta____ kappa____ phi______ frames
    -      108.0000  -77.0000  -90.0000 44

#__ type_ start__ end____ width___ exp.time_
 35 omega   95.00  122.00   1.0000    5.0000
omega____ theta____ kappa____ phi______ frames
    -      108.0000  -61.0000   30.0000 27

#__ type_ start__ end____ width___ exp.time_
 36 omega   63.00   89.00   1.0000    5.0000
omega____ theta____ kappa____ phi______ frames
    -      108.0000  -61.0000   30.0000 26

#__ type_ start__ end____ width___ exp.time_
 37 omega  123.00  164.00   1.0000    5.0000
omega____ theta____ kappa____ phi______ frames
    -      108.0000   61.0000 -180.0000 41

#__ type_ start__ end____ width___ exp.time_
 38 omega   41.00   93.00   1.0000    5.0000
omega____ theta____ kappa____ phi______ frames
    -      108.0000  -45.0000  120.0000 52

#__ type_ start__ end____ width___ exp.time_
 39 omega   91.00  142.00   1.0000    5.0000
omega____ theta____ kappa____ phi______ frames
    -      108.0000   45.0000    0.0000 51

#__ type_ start__ end____ width___ exp.time_
 40 omega   77.00  115.00   1.0000    5.0000
omega____ theta____ kappa____ phi______ frames
    -      108.0000 -111.0000 -180.0000 38

#__ type_ start__ end____ width___ exp.time_
 41 omega   45.00   83.00   1.0000    5.0000
omega____ theta____ kappa____ phi______ frames
    -      108.0000 -111.0000   60.0000 38

#__ type_ start__ end____ width___ exp.time_
 42 omega   54.00  122.00   1.0000    5.0000
omega____ theta____ kappa____ phi______ frames
    -      108.0000  -77.0000  150.0000 68

#__ type_ start__ end____ width___ exp.time_
 43 omega   66.00  118.00   1.0000    5.0000
omega____ theta____ kappa____ phi______ frames
    -      108.0000  178.0000   30.0000 52

#__ type_ start__ end____ width___ exp.time_
 44 omega  137.00  163.00   1.0000    5.0000
omega____ theta____ kappa____ phi______ frames
    -      108.0000   15.0000  -60.0000 26

#__ type_ start__ end____ width___ exp.time_
 45 omega   67.00  114.00   1.0000    5.0000
omega____ theta____ kappa____ phi______ frames
    -      108.0000  -61.0000  -90.0000 47

#__ type_ start__ end____ width___ exp.time_
 46 omega   56.00   82.00   1.0000    5.0000
omega____ theta____ kappa____ phi______ frames
    -      108.0000  -45.0000    0.0000 26

#__ type_ start__ end____ width___ exp.time_
 47 omega   40.00   84.00   1.0000    5.0000
omega____ theta____ kappa____ phi______ frames
    -      108.0000  -34.0000  156.0762 44

#__ type_ start__ end____ width___ exp.time_
 48 omega  119.00  167.00   1.0000    5.0000
omega____ theta____ kappa____ phi______ frames
    -      108.0000    5.0000  -84.9206 48

#__ type_ start__ end____ width___ exp.time_
 49 omega  106.00  158.00   1.0000    5.0000
omega____ theta____ kappa____ phi______ frames
    -      108.0000   45.0000  -30.0000 52

#__ type_ start__ end____ width___ exp.time_
 50 omega   75.00  101.00   1.0000    5.0000
omega____ theta____ kappa____ phi______ frames
    -      108.0000   15.0000  150.0000 26

#__ type_ start__ end____ width___ exp.time_
 51 omega   64.00  112.00   1.0000    5.0000
omega____ theta____ kappa____ phi______ frames
    -      108.0000 -102.0000  -61.7027 48
;
_diffrn_measurement_device 'four-circle diffractometer'
_diffrn_measurement_device_type 'SuperNova, Dual, Cu at zero, EosS2'
_diffrn_measurement_method '\f and \w scans'
_diffrn_orient_matrix_UB_11 0.0203005000
_diffrn_orient_matrix_UB_12 0.0153063000
_diffrn_orient_matrix_UB_13 -0.1088095000
_diffrn_orient_matrix_UB_21 0.0518888000
_diffrn_orient_matrix_UB_22 0.1053139000
_diffrn_orient_matrix_UB_23 -0.0036263000
_diffrn_orient_matrix_UB_31 0.1336686000
_diffrn_orient_matrix_UB_32 -0.0859713000
_diffrn_orient_matrix_UB_33 0.0113746000
_diffrn_radiation_monochromator mirror
_diffrn_radiation_probe x-ray
_diffrn_radiation_type CuK\a
_diffrn_radiation_wavelength 1.54184
_diffrn_reflns_av_R_equivalents 0.0293
_diffrn_reflns_av_unetI/netI 0.0327
_diffrn_reflns_Laue_measured_fraction_full 1.000
_diffrn_reflns_Laue_measured_fraction_max 0.993
_diffrn_reflns_limit_h_max 13
_diffrn_reflns_limit_h_min -12
_diffrn_reflns_limit_k_max 14
_diffrn_reflns_limit_k_min -14
_diffrn_reflns_limit_l_max 17
_diffrn_reflns_limit_l_min -17
_diffrn_reflns_number 18958
_diffrn_reflns_point_group_measured_fraction_full 1.000
_diffrn_reflns_point_group_measured_fraction_max 0.993
_diffrn_reflns_theta_full 67.684
_diffrn_reflns_theta_max 72.420
_diffrn_reflns_theta_min 3.926
_diffrn_source 'sealed X-ray tube'
_diffrn_source_type 'SuperNova (Cu) X-ray Source'
_exptl_absorpt_coefficient_mu 6.688
_exptl_absorpt_correction_T_max 1.00000
_exptl_absorpt_correction_T_min 0.90997
_exptl_absorpt_correction_type multi-scan
_exptl_absorpt_process_details
;
CrysAlisPro, Agilent Technologies,
Version 1.171.37.35h (release 09-02-2015 CrysAlis171 .NET)
(compiled Feb  9 2015,16:26:32)
Empirical absorption correction using spherical harmonics,
 implemented in SCALE3 ABSPACK scaling algorithm.
;
_exptl_crystal_density_diffrn 1.530
_exptl_crystal_F_000 848
_exptl_crystal_size_max 0.1879
_exptl_crystal_size_mid 0.0820
_exptl_crystal_size_min 0.0185
_refine_diff_density_max 1.014
_refine_diff_density_min -0.811
_refine_diff_density_rms 0.072
_refine_ls_extinction_method none
_refine_ls_goodness_of_fit_ref 1.040
_refine_ls_hydrogen_treatment mixed
_refine_ls_matrix_type full
_refine_ls_number_parameters 452
_refine_ls_number_reflns 7109
_refine_ls_number_restraints 0
_refine_ls_restrained_S_all 1.040
_refine_ls_R_factor_all 0.0321
_refine_ls_R_factor_gt 0.0301
_refine_ls_shift/su_max 0.001
_refine_ls_shift/su_mean 0.000
_refine_ls_structure_factor_coef Fsqd
_refine_ls_weighting_details 'w=1/[\s^2^(Fo^2^)+(0.0484P)^2^+0.7427P] where P=(Fo^2^+2Fc^2^)/3'
_refine_ls_weighting_scheme calc
_refine_ls_wR_factor_gt 0.0792
_refine_ls_wR_factor_ref 0.0811
_reflns_Friedel_coverage 0.000
_reflns_number_gt 6679
_reflns_number_total 7109
_reflns_threshold_expression 'I > 2\s(I)'
_cod_data_source_file c7dt02420g2.cif
_cod_data_source_block ner26
_cod_database_code 7044408
_shelxl_version_number 2014/6
_shelx_space_group_comment
;
The symmetry employed for this shelxl refinement is uniquely defined
by the following loop, which should always be used as a source of
symmetry information in preference to the above space-group names.
They are only intended as comments.
;
_reflns_odcompleteness_completeness 96.08
_reflns_odcompleteness_iscentric 1
_reflns_odcompleteness_theta 74.33
_olex2_refinement_description
;
1. Fixed Uiso
 At 1.2 times of:
  All C(H) groups, All C(H,H) groups
 At 1.5 times of:
  All C(H,H,H) groups
2.a Secondary CH2 refined with riding coordinates:
 C101(H10A,H10B)
2.b Aromatic/amide H refined with riding coordinates:
 C14(H14), C15(H15), C24(H24), C25(H25), C33(H33), C34(H34), C35(H35),
 C36(H36), C42(H42), C43(H43), C44(H44), C45(H45), C46(H46), C52(H52), C53(H53),
  C54(H54), C55(H55), C56(H56), C62(H62), C63(H63), C64(H64), C65(H65), C66(H66)
2.c Idealised Me refined as rotating group:
 C16(H16A,H16B,H16C), C26(H26A,H26B,H26C)
;
_olex2_submission_special_instructions 'No special instructions were received'

loop_
_space_group_symop_operation_xyz
'x, y, z'
'-x, -y, -z'

loop_
_atom_site_label
_atom_site_type_symbol
_atom_site_fract_x
_atom_site_fract_y
_atom_site_fract_z
_atom_site_U_iso_or_equiv
_atom_site_adp_type
_atom_site_occupancy
_atom_site_site_symmetry_order
_atom_site_calc_flag
_atom_site_refinement_flags_posn
Ru1 Ru 0.37414(2) 0.26045(2) 0.30986(2) 0.01667(6) Uani 1 1 d .
H1 H 0.479(2) 0.143(2) 0.4050(19) 0.021(6) Uiso 1 1 d .
S1 S 0.55343(5) 0.34325(4) 0.25400(4) 0.02100(11) Uani 1 1 d .
S2 S 0.30773(5) 0.39108(5) 0.42211(4) 0.02718(12) Uani 1 1 d .
P1 P 0.42533(5) 0.15162(4) 0.18999(4) 0.01632(11) Uani 1 1 d .
O1 O 0.15491(17) 0.1726(2) 0.39274(14) 0.0396(4) Uani 1 1 d .
O11 O 0.14029(15) 0.40892(14) 0.19033(12) 0.0253(3) Uani 1 1 d .
O12 O 0.29863(15) 0.49739(14) 0.17063(12) 0.0262(3) Uani 1 1 d .
N11 N 0.51560(18) 0.23601(19) 0.51381(13) 0.0261(4) Uani 1 1 d .
N13 N 0.4276(2) 0.3965(2) 0.57101(15) 0.0335(5) Uani 1 1 d .
N21 N 0.67667(17) 0.15739(16) 0.38952(13) 0.0222(4) Uani 1 1 d .
N23 N 0.80041(18) 0.24442(18) 0.29194(14) 0.0261(4) Uani 1 1 d .
C1 C 0.2391(2) 0.2057(2) 0.35718(16) 0.0253(5) Uani 1 1 d .
C12 C 0.4214(2) 0.3377(2) 0.50328(16) 0.0257(5) Uani 1 1 d .
C14 C 0.5287(3) 0.3298(3) 0.62581(19) 0.0428(7) Uani 1 1 d .
H14 H 0.5543 0.3495 0.6771 0.051 Uiso 1 1 calc R
C15 C 0.5821(3) 0.2318(3) 0.59060(17) 0.0376(6) Uani 1 1 d .
H15 H 0.6521 0.1709 0.6135 0.045 Uiso 1 1 calc R
C16 C 0.3392(3) 0.5090(3) 0.5851(2) 0.0428(7) Uani 1 1 d .
H16A H 0.3244 0.5630 0.5249 0.064 Uiso 1 1 calc GR
H16B H 0.3736 0.5423 0.6261 0.064 Uiso 1 1 calc GR
H16C H 0.2613 0.4960 0.6135 0.064 Uiso 1 1 calc GR
C22 C 0.67925(19) 0.24474(19) 0.31333(15) 0.0200(4) Uani 1 1 d .
C24 C 0.8756(2) 0.1535(2) 0.35624(19) 0.0320(5) Uani 1 1 d .
H24 H 0.9626 0.1337 0.3577 0.038 Uiso 1 1 calc R
C25 C 0.7993(2) 0.0998(2) 0.41564(18) 0.0298(5) Uani 1 1 d .
H25 H 0.8240 0.0354 0.4656 0.036 Uiso 1 1 calc R
C26 C 0.8435(2) 0.3285(3) 0.21643(19) 0.0347(6) Uani 1 1 d .
H26A H 0.8091 0.3321 0.1578 0.052 Uiso 1 1 calc GR
H26B H 0.9336 0.3031 0.2095 0.052 Uiso 1 1 calc GR
H26C H 0.8161 0.4058 0.2322 0.052 Uiso 1 1 calc GR
C31 C 0.1043(2) 0.5185(2) 0.12937(16) 0.0245(4) Uani 1 1 d .
C32 C 0.2003(2) 0.5705(2) 0.11726(16) 0.0241(4) Uani 1 1 d .
C33 C 0.1922(2) 0.6802(2) 0.05925(18) 0.0300(5) Uani 1 1 d .
H33 H 0.2583 0.7137 0.0502 0.036 Uiso 1 1 calc R
C34 C 0.0786(3) 0.7382(2) 0.01481(18) 0.0329(5) Uani 1 1 d .
H34 H 0.0681 0.8129 -0.0242 0.039 Uiso 1 1 calc R
C35 C -0.0179(2) 0.6863(2) 0.02806(19) 0.0348(6) Uani 1 1 d .
H35 H -0.0920 0.7270 -0.0025 0.042 Uiso 1 1 calc R
C36 C -0.0077(2) 0.5750(2) 0.08576(19) 0.0336(5) Uani 1 1 d .
H36 H -0.0729 0.5405 0.0945 0.040 Uiso 1 1 calc R
C41 C 0.58573(19) 0.05092(18) 0.19210(16) 0.0207(4) Uani 1 1 d .
C42 C 0.6705(2) 0.0507(2) 0.11325(18) 0.0276(5) Uani 1 1 d .
H42 H 0.6464 0.1031 0.0563 0.033 Uiso 1 1 calc R
C43 C 0.7915(2) -0.0278(2) 0.1197(2) 0.0359(6) Uani 1 1 d .
H43 H 0.8483 -0.0269 0.0672 0.043 Uiso 1 1 calc R
C44 C 0.8273(2) -0.1071(2) 0.2037(2) 0.0372(6) Uani 1 1 d .
H44 H 0.9077 -0.1601 0.2075 0.045 Uiso 1 1 calc R
C45 C 0.7435(2) -0.1076(2) 0.2826(2) 0.0346(6) Uani 1 1 d .
H45 H 0.7678 -0.1607 0.3392 0.042 Uiso 1 1 calc R
C46 C 0.6231(2) -0.0288(2) 0.27716(18) 0.0278(5) Uani 1 1 d .
H46 H 0.5672 -0.0291 0.3302 0.033 Uiso 1 1 calc R
C51 C 0.3281(2) 0.05371(18) 0.18978(14) 0.0191(4) Uani 1 1 d .
C52 C 0.1976(2) 0.1018(2) 0.19099(16) 0.0232(4) Uani 1 1 d .
H52 H 0.1615 0.1805 0.1966 0.028 Uiso 1 1 calc R
C53 C 0.1213(2) 0.0329(2) 0.18390(17) 0.0276(5) Uani 1 1 d .
H53 H 0.0345 0.0658 0.1848 0.033 Uiso 1 1 calc R
C54 C 0.1736(2) -0.0844(2) 0.17554(18) 0.0303(5) Uani 1 1 d .
H54 H 0.1223 -0.1305 0.1711 0.036 Uiso 1 1 calc R
C55 C 0.3039(2) -0.1327(2) 0.17379(18) 0.0296(5) Uani 1 1 d .
H55 H 0.3397 -0.2113 0.1679 0.035 Uiso 1 1 calc R
C56 C 0.3801(2) -0.0643(2) 0.18081(17) 0.0248(4) Uani 1 1 d .
H56 H 0.4669 -0.0973 0.1795 0.030 Uiso 1 1 calc R
C61 C 0.41439(19) 0.23239(18) 0.06499(15) 0.0188(4) Uani 1 1 d .
C62 C 0.4630(2) 0.3285(2) 0.03549(17) 0.0278(5) Uani 1 1 d .
H62 H 0.5024 0.3503 0.0785 0.033 Uiso 1 1 calc R
C63 C 0.4534(3) 0.3925(2) -0.05757(17) 0.0318(5) Uani 1 1 d .
H63 H 0.4871 0.4561 -0.0765 0.038 Uiso 1 1 calc R
C64 C 0.3939(2) 0.3620(2) -0.12225(16) 0.0277(5) Uani 1 1 d .
H64 H 0.3848 0.4065 -0.1838 0.033 Uiso 1 1 calc R
C65 C 0.3481(2) 0.2648(2) -0.09451(17) 0.0287(5) Uani 1 1 d .
H65 H 0.3102 0.2425 -0.1382 0.034 Uiso 1 1 calc R
C66 C 0.3583(2) 0.1999(2) -0.00144(16) 0.0245(4) Uani 1 1 d .
H66 H 0.3275 0.1344 0.0165 0.029 Uiso 1 1 calc R
B1 B 0.5586(2) 0.1403(2) 0.45125(18) 0.0245(5) Uani 1 1 d .
H2 H 0.583(3) 0.053(2) 0.500(2) 0.025(7) Uiso 1 1 d .
B11 B 0.2623(2) 0.3950(2) 0.21673(17) 0.0213(5) Uani 1 1 d .
Cl11 Cl 0.06525(10) 0.77255(11) 0.40334(8) 0.0728(3) Uani 1 1 d .
Cl12 Cl -0.01094(9) 0.59097(8) 0.34425(6) 0.0564(2) Uani 1 1 d .
C101 C 0.0173(3) 0.6432(3) 0.4409(2) 0.0488(7) Uani 1 1 d .
H10A H -0.0588 0.6597 0.4816 0.059 Uiso 1 1 calc R
H10B H 0.0819 0.5821 0.4778 0.059 Uiso 1 1 calc R

loop_
_atom_site_aniso_label
_atom_site_aniso_U_11
_atom_site_aniso_U_22
_atom_site_aniso_U_33
_atom_site_aniso_U_23
_atom_site_aniso_U_13
_atom_site_aniso_U_12
Ru1 0.01480(9) 0.01981(9) 0.01658(9) -0.00413(6) -0.00269(6) -0.00567(6)
S1 0.0197(2) 0.0224(2) 0.0225(2) -0.00140(19) -0.00482(19) -0.00926(19)
S2 0.0251(3) 0.0333(3) 0.0248(3) -0.0138(2) -0.0052(2) -0.0036(2)
P1 0.0150(2) 0.0172(2) 0.0174(2) -0.00304(18) -0.00189(18) -0.00558(18)
O1 0.0283(9) 0.0663(13) 0.0331(9) -0.0109(9) 0.0052(8) -0.0287(9)
O11 0.0200(7) 0.0258(8) 0.0285(8) -0.0009(6) -0.0069(6) -0.0058(6)
O12 0.0230(8) 0.0247(8) 0.0307(8) -0.0009(6) -0.0107(7) -0.0066(6)
N11 0.0220(9) 0.0397(11) 0.0173(9) -0.0024(8) -0.0028(7) -0.0119(8)
N13 0.0292(10) 0.0549(14) 0.0237(10) -0.0192(9) 0.0010(8) -0.0156(10)
N21 0.0181(8) 0.0249(9) 0.0238(9) -0.0044(7) -0.0046(7) -0.0057(7)
N23 0.0181(9) 0.0336(10) 0.0277(10) -0.0078(8) 0.0009(7) -0.0087(8)
C1 0.0249(11) 0.0323(12) 0.0197(10) -0.0078(9) -0.0051(9) -0.0064(9)
C12 0.0252(11) 0.0395(13) 0.0182(10) -0.0092(9) 0.0024(8) -0.0166(10)
C14 0.0354(14) 0.076(2) 0.0234(12) -0.0203(13) -0.0026(11) -0.0180(14)
C15 0.0307(12) 0.0650(18) 0.0179(11) -0.0053(11) -0.0065(10) -0.0153(12)
C16 0.0412(15) 0.0593(18) 0.0379(15) -0.0304(13) 0.0043(12) -0.0163(13)
C22 0.0178(9) 0.0234(10) 0.0220(10) -0.0090(8) -0.0015(8) -0.0070(8)
C24 0.0162(10) 0.0422(14) 0.0356(13) -0.0091(11) -0.0037(9) -0.0040(10)
C25 0.0206(11) 0.0356(13) 0.0310(12) -0.0045(10) -0.0075(9) -0.0046(9)
C26 0.0253(12) 0.0451(15) 0.0339(13) -0.0046(11) 0.0076(10) -0.0166(11)
C31 0.0234(11) 0.0239(11) 0.0234(11) -0.0043(8) -0.0026(9) -0.0024(9)
C32 0.0239(11) 0.0244(11) 0.0235(11) -0.0070(8) -0.0059(9) -0.0027(9)
C33 0.0347(13) 0.0246(11) 0.0321(12) -0.0051(9) -0.0059(10) -0.0095(10)
C34 0.0388(13) 0.0253(11) 0.0286(12) -0.0024(9) -0.0077(10) -0.0009(10)
C35 0.0254(12) 0.0375(14) 0.0330(13) -0.0035(11) -0.0091(10) 0.0037(10)
C36 0.0224(11) 0.0403(14) 0.0354(13) -0.0025(11) -0.0070(10) -0.0069(10)
C41 0.0161(9) 0.0203(10) 0.0278(11) -0.0069(8) -0.0030(8) -0.0061(8)
C42 0.0232(11) 0.0246(11) 0.0334(12) -0.0051(9) 0.0012(9) -0.0063(9)
C43 0.0204(11) 0.0351(13) 0.0521(16) -0.0134(12) 0.0079(11) -0.0084(10)
C44 0.0178(11) 0.0334(13) 0.0599(18) -0.0140(12) -0.0079(11) -0.0008(10)
C45 0.0291(12) 0.0303(12) 0.0411(14) -0.0074(10) -0.0138(11) 0.0010(10)
C46 0.0252(11) 0.0281(11) 0.0301(12) -0.0086(9) -0.0045(9) -0.0047(9)
C51 0.0199(10) 0.0211(10) 0.0174(9) -0.0019(7) -0.0018(8) -0.0085(8)
C52 0.0196(10) 0.0253(11) 0.0269(11) -0.0092(8) -0.0012(8) -0.0069(8)
C53 0.0183(10) 0.0373(13) 0.0313(12) -0.0119(10) 0.0005(9) -0.0108(9)
C54 0.0322(12) 0.0338(12) 0.0334(13) -0.0090(10) -0.0018(10) -0.0202(10)
C55 0.0326(12) 0.0207(11) 0.0367(13) -0.0063(9) -0.0064(10) -0.0077(9)
C56 0.0230(10) 0.0225(10) 0.0297(11) -0.0054(9) -0.0065(9) -0.0057(9)
C61 0.0177(9) 0.0190(9) 0.0170(9) -0.0028(7) -0.0009(7) -0.0021(8)
C62 0.0386(13) 0.0272(11) 0.0226(11) -0.0064(9) -0.0027(9) -0.0153(10)
C63 0.0477(15) 0.0261(11) 0.0237(11) -0.0020(9) 0.0013(10) -0.0171(11)
C64 0.0310(12) 0.0276(11) 0.0195(10) -0.0015(8) -0.0003(9) -0.0039(9)
C65 0.0291(11) 0.0374(13) 0.0212(11) -0.0070(9) -0.0041(9) -0.0102(10)
C66 0.0254(11) 0.0286(11) 0.0225(11) -0.0049(9) -0.0014(9) -0.0126(9)
B1 0.0224(12) 0.0281(12) 0.0235(12) 0.0015(10) -0.0056(10) -0.0112(10)
B11 0.0211(11) 0.0254(12) 0.0201(11) -0.0082(9) -0.0030(9) -0.0072(9)
Cl11 0.0737(6) 0.0899(7) 0.0664(6) -0.0090(5) -0.0087(5) -0.0434(5)
Cl12 0.0607(5) 0.0569(5) 0.0460(4) -0.0156(3) -0.0052(4) -0.0044(4)
C101 0.0476(17) 0.0558(18) 0.0338(15) -0.0051(13) -0.0025(13) -0.0043(14)

loop_
_atom_type_symbol
_atom_type_description
_atom_type_scat_dispersion_real
_atom_type_scat_dispersion_imag
_atom_type_scat_source
C C 0.0181 0.0091 'International Tables Vol C Tables 4.2.6.8 and 6.1.1.4'
H H 0.0000 0.0000 'International Tables Vol C Tables 4.2.6.8 and 6.1.1.4'
B B 0.0090 0.0039 'International Tables Vol C Tables 4.2.6.8 and 6.1.1.4'
Cl Cl 0.3639 0.7018 'International Tables Vol C Tables 4.2.6.8 and 6.1.1.4'
N N 0.0311 0.0180 'International Tables Vol C Tables 4.2.6.8 and 6.1.1.4'
O O 0.0492 0.0322 'International Tables Vol C Tables 4.2.6.8 and 6.1.1.4'
P P 0.2955 0.4335 'International Tables Vol C Tables 4.2.6.8 and 6.1.1.4'
Ru Ru 0.0552 3.2960 'International Tables Vol C Tables 4.2.6.8 and 6.1.1.4'
S S 0.3331 0.5567 'International Tables Vol C Tables 4.2.6.8 and 6.1.1.4'

loop_
_geom_angle_atom_site_label_1
_geom_angle_atom_site_label_2
_geom_angle_atom_site_label_3
_geom_angle
S1 Ru1 H1 88.9(8)
S2 Ru1 H1 88.9(8)
S2 Ru1 S1 89.41(2)
P1 Ru1 H1 97.3(8)
P1 Ru1 S1 90.258(18)
P1 Ru1 S2 173.790(19)
C1 Ru1 H1 90.8(8)
C1 Ru1 S1 176.09(7)
C1 Ru1 S2 86.69(7)
C1 Ru1 P1 93.65(7)
C1 Ru1 B11 90.10(10)
B11 Ru1 H1 175.0(8)
B11 Ru1 S1 89.91(7)
B11 Ru1 S2 86.28(7)
B11 Ru1 P1 87.52(7)
C22 S1 Ru1 105.38(8)
C12 S2 Ru1 104.52(8)
C41 P1 Ru1 114.01(7)
C41 P1 C51 103.25(10)
C41 P1 C61 103.04(10)
C51 P1 Ru1 115.89(7)
C51 P1 C61 99.67(10)
C61 P1 Ru1 118.72(7)
C31 O11 B11 106.32(18)
C32 O12 B11 106.47(17)
C12 N11 C15 107.5(2)
C12 N11 B1 129.95(19)
C15 N11 B1 122.4(2)
C12 N13 C14 108.7(2)
C12 N13 C16 124.9(2)
C14 N13 C16 126.3(2)
C22 N21 C25 108.38(19)
C22 N21 B1 126.09(18)
C25 N21 B1 124.30(19)
C22 N23 C24 108.5(2)
C22 N23 C26 125.4(2)
C24 N23 C26 126.1(2)
O1 C1 Ru1 175.5(2)
N11 C12 S2 129.03(18)
N11 C12 N13 108.2(2)
N13 C12 S2 122.7(2)
N13 C14 H14 126.6
C15 C14 N13 106.7(2)
C15 C14 H14 126.6
N11 C15 H15 125.6
C14 C15 N11 108.8(2)
C14 C15 H15 125.6
N13 C16 H16A 109.5
N13 C16 H16B 109.5
N13 C16 H16C 109.5
H16A C16 H16B 109.5
H16A C16 H16C 109.5
H16B C16 H16C 109.5
N21 C22 S1 127.27(16)
N21 C22 N23 107.89(19)
N23 C22 S1 124.81(17)
N23 C24 H24 126.4
C25 C24 N23 107.2(2)
C25 C24 H24 126.4
N21 C25 H25 126.0
C24 C25 N21 108.0(2)
C24 C25 H25 126.0
N23 C26 H26A 109.5
N23 C26 H26B 109.5
N23 C26 H26C 109.5
H26A C26 H26B 109.5
H26A C26 H26C 109.5
H26B C26 H26C 109.5
C32 C31 O11 109.16(19)
C32 C31 C36 121.6(2)
C36 C31 O11 129.2(2)
O12 C32 C31 109.68(19)
O12 C32 C33 127.9(2)
C31 C32 C33 122.5(2)
C32 C33 H33 121.9
C32 C33 C34 116.2(2)
C34 C33 H33 121.9
C33 C34 H34 119.5
C35 C34 C33 121.1(2)
C35 C34 H34 119.5
C34 C35 H35 119.0
C34 C35 C36 122.0(2)
C36 C35 H35 119.0
C31 C36 C35 116.6(2)
C31 C36 H36 121.7
C35 C36 H36 121.7
C42 C41 P1 122.93(17)
C42 C41 C46 119.3(2)
C46 C41 P1 117.77(17)
C41 C42 H42 119.9
C41 C42 C43 120.1(2)
C43 C42 H42 119.9
C42 C43 H43 119.9
C44 C43 C42 120.2(3)
C44 C43 H43 119.9
C43 C44 H44 120.0
C43 C44 C45 120.1(2)
C45 C44 H44 120.0
C44 C45 H45 119.9
C44 C45 C46 120.1(2)
C46 C45 H45 119.9
C41 C46 H46 119.9
C45 C46 C41 120.2(2)
C45 C46 H46 119.9
C52 C51 P1 118.71(16)
C56 C51 P1 122.36(16)
C56 C51 C52 118.73(19)
C51 C52 H52 119.8
C53 C52 C51 120.5(2)
C53 C52 H52 119.8
C52 C53 H53 119.8
C54 C53 C52 120.5(2)
C54 C53 H53 119.8
C53 C54 H54 120.3
C53 C54 C55 119.4(2)
C55 C54 H54 120.3
C54 C55 H55 119.9
C56 C55 C54 120.3(2)
C56 C55 H55 119.9
C51 C56 H56 119.6
C55 C56 C51 120.7(2)
C55 C56 H56 119.6
C62 C61 P1 119.66(17)
C62 C61 C66 118.4(2)
C66 C61 P1 121.90(17)
C61 C62 H62 119.6
C61 C62 C63 120.8(2)
C63 C62 H62 119.6
C62 C63 H63 119.8
C64 C63 C62 120.3(2)
C64 C63 H63 119.8
C63 C64 H64 120.3
C65 C64 C63 119.4(2)
C65 C64 H64 120.3
C64 C65 H65 119.8
C64 C65 C66 120.4(2)
C66 C65 H65 119.8
C61 C66 C65 120.6(2)
C61 C66 H66 119.7
C65 C66 H66 119.7
H1 B1 H2 107.5(19)
N11 B1 H1 112.4(13)
N11 B1 H2 107.2(15)
N21 B1 H1 111.7(13)
N21 B1 N11 108.56(18)
N21 B1 H2 109.3(14)
O11 B11 Ru1 129.53(17)
O11 B11 O12 108.37(19)
O12 B11 Ru1 122.02(16)
Cl11 C101 Cl12 111.72(17)
Cl11 C101 H10A 109.3
Cl11 C101 H10B 109.3
Cl12 C101 H10A 109.3
Cl12 C101 H10B 109.3
H10A C101 H10B 107.9

loop_
_geom_bond_atom_site_label_1
_geom_bond_atom_site_label_2
_geom_bond_distance
Ru1 H1 1.94(3)
Ru1 S1 2.4798(5)
Ru1 S2 2.4168(6)
Ru1 P1 2.3249(5)
Ru1 C1 1.829(2)
Ru1 B11 2.047(2)
S1 C22 1.714(2)
S2 C12 1.711(2)
P1 C41 1.833(2)
P1 C51 1.837(2)
P1 C61 1.849(2)
O1 C1 1.154(3)
O11 C31 1.385(3)
O11 B11 1.413(3)
O12 C32 1.374(3)
O12 B11 1.416(3)
N11 C12 1.343(3)
N11 C15 1.394(3)
N11 B1 1.555(3)
N13 C12 1.354(3)
N13 C14 1.388(4)
N13 C16 1.457(4)
N21 C22 1.346(3)
N21 C25 1.390(3)
N21 B1 1.544(3)
N23 C22 1.353(3)
N23 C24 1.392(3)
N23 C26 1.458(3)
C14 H14 0.9300
C14 C15 1.336(4)
C15 H15 0.9300
C16 H16A 0.9600
C16 H16B 0.9600
C16 H16C 0.9600
C24 H24 0.9300
C24 C25 1.341(4)
C25 H25 0.9300
C26 H26A 0.9600
C26 H26B 0.9600
C26 H26C 0.9600
C31 C32 1.377(3)
C31 C36 1.381(3)
C32 C33 1.381(3)
C33 H33 0.9300
C33 C34 1.403(3)
C34 H34 0.9300
C34 C35 1.381(4)
C35 H35 0.9300
C35 C36 1.391(4)
C36 H36 0.9300
C41 C42 1.393(3)
C41 C46 1.398(3)
C42 H42 0.9300
C42 C43 1.395(3)
C43 H43 0.9300
C43 C44 1.382(4)
C44 H44 0.9300
C44 C45 1.387(4)
C45 H45 0.9300
C45 C46 1.390(3)
C46 H46 0.9300
C51 C52 1.397(3)
C51 C56 1.395(3)
C52 H52 0.9300
C52 C53 1.388(3)
C53 H53 0.9300
C53 C54 1.385(4)
C54 H54 0.9300
C54 C55 1.395(4)
C55 H55 0.9300
C55 C56 1.383(3)
C56 H56 0.9300
C61 C62 1.390(3)
C61 C66 1.393(3)
C62 H62 0.9300
C62 C63 1.390(3)
C63 H63 0.9300
C63 C64 1.384(4)
C64 H64 0.9300
C64 C65 1.380(4)
C65 H65 0.9300
C65 C66 1.394(3)
C66 H66 0.9300
B1 H1 1.17(3)
B1 H2 1.10(3)
Cl11 C101 1.755(4)
Cl12 C101 1.757(3)
C101 H10A 0.9700
C101 H10B 0.9700
